data_7118788
loop_
_publ_author_name
'Altmann, Philipp J.'
'P\"othig, Alexander'

_publ_section_title
;
 Capsoplexes: encapsulating complexes via guest recognition.
;
_journal_issue 58
_journal_name_full 'Chemical communications (Cambridge, England)'
_journal_page_first 9089
_journal_page_last 9092
_journal_paper_doi 10.1039/c6cc00507a
_journal_volume 52
_journal_year 2016
_chemical_compound_source 'see text'
_chemical_formula_moiety 'C26 H32 N12, 4(F6 P), C2 H3 N'
_chemical_formula_sum 'C28 H35 F24 N13 P4'
_chemical_formula_weight 1133.57
_space_group_IT_number 15
_symmetry_cell_setting monoclinic
_symmetry_Int_Tables_number 15
_symmetry_space_group_name_Hall '-C 2yc'
_symmetry_space_group_name_H-M 'C 1 2/c 1'
_atom_sites_solution_hydrogens geom
_audit_update_record
;
2016-01-17 deposited with the CCDC.
2016-02-18 downloaded from the CCDC.
;
_cell_angle_alpha 90
_cell_angle_beta 112.516(3)
_cell_angle_gamma 90
_cell_formula_units_Z 4
_cell_length_a 23.2328(16)
_cell_length_b 9.5152(6)
_cell_length_c 20.7638(14)
_cell_measurement_reflns_used 9473
_cell_measurement_temperature 123
_cell_measurement_theta_max 29.6318
_cell_measurement_theta_min 2.3414
_cell_volume 4240.2(5)
_computing_cell_refinement 'SAINT (Bruker, 2012)'
_computing_data_collection 'APEX II Control Software (Bruker, 2013)'
_computing_data_reduction 'SAINT (Bruker, 2012)'
_computing_molecular_graphics 'PLATON (Spek, 2011)'
_computing_publication_material 'PLATON (Spek, 2011), enCIFer (Allen, 2004)'
_computing_structure_refinement 'SHELXL2014 (Sheldrick, 2014), SHELXLE (Huebschle, 2011)'
_computing_structure_solution 'SHELXS97 (Sheldrick, 1997)'
_diffrn_ambient_temperature 123
_diffrn_detector ' CCD plate '
_diffrn_detector_area_resol_mean 16
_diffrn_measured_fraction_theta_full 1.000
_diffrn_measured_fraction_theta_max 1.000
_diffrn_measurement_device ' \k-geometry diffractometer '
_diffrn_measurement_device_type ' Bruker APEX-II CCD '
_diffrn_measurement_method ' phi- and omega-rotation '
_diffrn_radiation_monochromator 'MONTEL optic'
_diffrn_radiation_probe x-ray
_diffrn_radiation_source 'rotating anode FR591'
_diffrn_radiation_type MoK\a
_diffrn_radiation_wavelength 0.71073
_diffrn_reflns_av_R_equivalents 0.0381
_diffrn_reflns_av_sigmaI/netI 0.0156
_diffrn_reflns_limit_h_max 31
_diffrn_reflns_limit_h_min -31
_diffrn_reflns_limit_k_max 12
_diffrn_reflns_limit_k_min -13
_diffrn_reflns_limit_l_max 28
_diffrn_reflns_limit_l_min -28
_diffrn_reflns_number 68857
_diffrn_reflns_reduction_process
;
;
_diffrn_reflns_theta_full 25.24
_diffrn_reflns_theta_max 29.13
_diffrn_reflns_theta_min 1.90
_exptl_absorpt_coefficient_mu 0.328
_exptl_absorpt_correction_T_max 0.7459
_exptl_absorpt_correction_T_min 0.6790
_exptl_absorpt_correction_type multi-scan
_exptl_absorpt_process_details 'SADABS, Bruker, 2008b'
_exptl_crystal_colour 'clear colorless'
_exptl_crystal_density_diffrn 1.776
_exptl_crystal_density_method 'Not Measured'
_exptl_crystal_description fragment
_exptl_crystal_F_000 2280
_exptl_crystal_size_max 0.311
_exptl_crystal_size_mid 0.201
_exptl_crystal_size_min 0.081
_refine_diff_density_max 0.513
_refine_diff_density_min -0.324
_refine_diff_density_rms 0.080
_refine_ls_extinction_method none
_refine_ls_goodness_of_fit_ref 1.044
_refine_ls_hydrogen_treatment constr
_refine_ls_matrix_type full
_refine_ls_number_parameters 314
_refine_ls_number_reflns 5704
_refine_ls_number_restraints 0
_refine_ls_restrained_S_all 1.044
_refine_ls_R_factor_all 0.0479
_refine_ls_R_factor_gt 0.0406
_refine_ls_shift/su_max 0.001
_refine_ls_shift/su_mean 0.000
_refine_ls_structure_factor_coef Fsqd
_refine_ls_weighting_details 'W=1/[\S^2^(FO^2^)+(0.0658P)^2^+4.6537P] WHERE P=(FO^2^+2FC^2^)/3'
_refine_ls_weighting_scheme calc
_refine_ls_wR_factor_gt 0.1081
_refine_ls_wR_factor_ref 0.1154
_reflns_number_gt 4899
_reflns_number_total 5704
_reflns_threshold_expression i>2\s(i)
_cod_data_source_file c6cc00507a2.cif
_cod_data_source_block altph27_0m
_cod_depositor_comments 'Adding full bibliography for 7118788--7118791.cif.'
_cod_original_cell_volume 4240.3(5)
_cod_original_sg_symbol_H-M 'C 2/c'
_cod_database_code 7118788
_shelxl_version_number 2014/6

loop_
_symmetry_equiv_pos_site_id
_symmetry_equiv_pos_as_xyz
1 x,y,z
2 -x,y,1/2-z
3 -x,-y,-z
4 x,-y,1/2+z
5 1/2+x,1/2+y,z
6 1/2-x,1/2+y,1/2-z
7 1/2-x,1/2-y,-z
8 1/2+x,1/2-y,1/2+z

loop_
_atom_site_label
_atom_site_type_symbol
_atom_site_fract_x
_atom_site_fract_y
_atom_site_fract_z
_atom_site_U_iso_or_equiv
_atom_site_adp_type
_atom_site_occupancy
_atom_site_site_symmetry_order
_atom_site_calc_flag
_atom_site_refinement_flags_posn
_atom_site_refinement_flags_adp
_atom_site_refinement_flags_occupancy
P1 P 0.20868(2) 0.49993(4) 0.40378(2) 0.02526(11) Uani 1 1 d . . .
F1 F 0.21902(5) 0.59553(11) 0.47032(5) 0.0333(2) Uani 1 1 d . . .
F2 F 0.20007(6) 0.40222(15) 0.33844(6) 0.0498(3) Uani 1 1 d . . .
F3 F 0.14956(5) 0.42909(13) 0.41168(7) 0.0452(3) Uani 1 1 d . . .
F4 F 0.25335(5) 0.38215(11) 0.45347(6) 0.0387(3) Uani 1 1 d . . .
F5 F 0.26877(5) 0.57060(12) 0.39644(7) 0.0450(3) Uani 1 1 d . . .
F6 F 0.16517(6) 0.61804(14) 0.35392(6) 0.0469(3) Uani 1 1 d . . .
P2 P 0.42158(2) 0.74386(4) 0.34934(2) 0.02244(10) Uani 1 1 d . . .
F7 F 0.39239(6) 0.85965(11) 0.38381(7) 0.0431(3) Uani 1 1 d . . .
F8 F 0.45226(5) 0.62706(11) 0.31626(5) 0.0306(2) Uani 1 1 d . . .
F9 F 0.44200(6) 0.65198(10) 0.41906(5) 0.0356(2) Uani 1 1 d . . .
F10 F 0.48748(5) 0.82482(11) 0.38069(6) 0.0355(2) Uani 1 1 d . . .
F11 F 0.40269(6) 0.83532(12) 0.28042(6) 0.0423(3) Uani 1 1 d . . .
F12 F 0.35665(5) 0.66271(12) 0.31808(7) 0.0415(3) Uani 1 1 d . . .
N1 N 0.39725(6) 0.32316(14) 0.42000(7) 0.0259(3) Uani 1 1 d . . .
N2 N 0.34400(6) 0.35645(14) 0.36686(7) 0.0246(3) Uani 1 1 d . . .
H2 H 0.3187 0.4235 0.3691 0.029 Uiso 1 1 calc R U .
N3 N 0.29402(6) 0.40707(13) 0.20030(6) 0.0198(2) Uani 1 1 d . . .
N4 N 0.34506(6) 0.54144(13) 0.15692(6) 0.0188(2) Uani 1 1 d . . .
N5 N 0.41316(6) 0.43948(13) 0.06518(6) 0.0204(2) Uani 1 1 d . . .
N6 N 0.46596(6) 0.25438(13) 0.06241(6) 0.0215(2) Uani 1 1 d . . .
C1 C 0.48345(7) 0.16196(15) 0.43939(8) 0.0244(3) Uani 1 1 d . . .
H1A H 0.4863 0.1532 0.4880 0.029 Uiso 1 1 calc R U .
H1B H 0.4885 0.0670 0.4228 0.029 Uiso 1 1 calc R U .
C2 C 0.42117(7) 0.21847(15) 0.39504(8) 0.0211(3) Uani 1 1 d . . .
C3 C 0.38264(7) 0.18477(15) 0.32609(8) 0.0224(3) Uani 1 1 d . . .
H3 H 0.3893 0.1143 0.2972 0.027 Uiso 1 1 calc R U .
C4 C 0.33323(7) 0.27626(15) 0.30953(8) 0.0208(3) Uani 1 1 d . . .
C5 C 0.27903(7) 0.29978(16) 0.24315(8) 0.0239(3) Uani 1 1 d . . .
H5A H 0.2677 0.2104 0.2168 0.029 Uiso 1 1 calc R U .
H5B H 0.2428 0.3313 0.2534 0.029 Uiso 1 1 calc R U .
C6 C 0.35072(7) 0.44296(15) 0.20446(7) 0.0193(3) Uani 1 1 d . . .
H6 H 0.3888 0.4047 0.2361 0.023 Uiso 1 1 calc R U .
C7 C 0.25067(7) 0.48506(18) 0.14810(8) 0.0273(3) Uani 1 1 d . . .
H7 H 0.2067 0.4803 0.1338 0.033 Uiso 1 1 calc R U .
C8 C 0.28257(7) 0.56944(18) 0.12116(9) 0.0275(3) Uani 1 1 d . . .
H8 H 0.2653 0.6356 0.0845 0.033 Uiso 1 1 calc R U .
C9 C 0.39768(7) 0.61120(15) 0.14726(7) 0.0205(3) Uani 1 1 d . . .
H9A H 0.4372 0.5762 0.1828 0.025 Uiso 1 1 calc R U .
H9B H 0.3954 0.7136 0.1545 0.025 Uiso 1 1 calc R U .
C10 C 0.39804(7) 0.58553(15) 0.07516(7) 0.0212(3) Uani 1 1 d . . .
H10A H 0.3565 0.6091 0.0396 0.025 Uiso 1 1 calc R U .
H10B H 0.4290 0.6487 0.0681 0.025 Uiso 1 1 calc R U .
C11 C 0.46936(7) 0.39272(15) 0.07292(7) 0.0206(3) Uani 1 1 d . . .
H11 H 0.5058 0.4486 0.0841 0.025 Uiso 1 1 calc R U .
C12 C 0.37249(8) 0.32747(17) 0.04839(9) 0.0281(3) Uani 1 1 d . . .
H12 H 0.3293 0.3308 0.0396 0.034 Uiso 1 1 calc R U .
C13 C 0.40564(8) 0.21214(18) 0.04670(9) 0.0288(3) Uani 1 1 d . . .
H13 H 0.3901 0.1190 0.0365 0.035 Uiso 1 1 calc R U .
N7 N 0.5000 0.3200(2) 0.2500 0.0391(5) Uani 1 2 d S T P
C14 C 0.5000 0.2012(3) 0.2500 0.0316(5) Uani 1 2 d S T P
C15 C 0.5000 0.0486(3) 0.2500 0.0518(8) Uani 1 2 d S T P
H15A H 0.5429 0.0143 0.2722 0.078 Uiso 0.5 1 calc R U P
H15B H 0.4817 0.0143 0.2019 0.078 Uiso 0.5 1 calc R U P
H15C H 0.4754 0.0143 0.2759 0.078 Uiso 0.5 1 calc R U P

loop_
_atom_site_aniso_label
_atom_site_aniso_U_11
_atom_site_aniso_U_22
_atom_site_aniso_U_33
_atom_site_aniso_U_23
_atom_site_aniso_U_13
_atom_site_aniso_U_12
P1 0.0213(2) 0.0282(2) 0.0251(2) -0.00190(14) 0.00748(15) 0.00326(14)
F1 0.0292(5) 0.0329(5) 0.0353(5) -0.0101(4) 0.0095(4) 0.0033(4)
F2 0.0409(6) 0.0691(8) 0.0316(6) -0.0206(5) 0.0051(5) 0.0124(6)
F3 0.0334(6) 0.0427(6) 0.0642(8) -0.0137(6) 0.0241(6) -0.0110(5)
F4 0.0430(6) 0.0320(5) 0.0347(5) 0.0010(4) 0.0077(5) 0.0132(5)
F5 0.0376(6) 0.0399(6) 0.0703(8) 0.0006(6) 0.0351(6) 0.0022(5)
F6 0.0458(7) 0.0589(7) 0.0376(6) 0.0162(5) 0.0178(5) 0.0266(6)
P2 0.0219(2) 0.01954(18) 0.0256(2) 0.00189(13) 0.00884(15) 0.00421(13)
F7 0.0513(7) 0.0275(5) 0.0602(7) 0.0004(5) 0.0323(6) 0.0153(5)
F8 0.0298(5) 0.0343(5) 0.0277(5) -0.0082(4) 0.0109(4) 0.0048(4)
F9 0.0557(7) 0.0274(5) 0.0269(5) 0.0058(4) 0.0194(5) 0.0114(4)
F10 0.0289(5) 0.0316(5) 0.0411(6) -0.0061(4) 0.0079(4) -0.0055(4)
F11 0.0451(7) 0.0401(6) 0.0339(6) 0.0156(4) 0.0065(5) 0.0036(5)
F12 0.0237(5) 0.0363(6) 0.0615(7) 0.0007(5) 0.0129(5) -0.0014(4)
N1 0.0278(7) 0.0284(6) 0.0221(6) 0.0000(5) 0.0103(5) 0.0052(5)
N2 0.0251(6) 0.0264(6) 0.0244(6) -0.0012(5) 0.0119(5) 0.0047(5)
N3 0.0167(6) 0.0230(6) 0.0201(5) -0.0014(4) 0.0074(4) -0.0013(4)
N4 0.0178(6) 0.0203(5) 0.0181(5) -0.0002(4) 0.0068(4) 0.0005(4)
N5 0.0205(6) 0.0233(6) 0.0180(5) -0.0005(4) 0.0082(4) -0.0038(5)
N6 0.0232(6) 0.0219(6) 0.0203(6) -0.0031(4) 0.0094(5) -0.0056(5)
C1 0.0278(8) 0.0202(6) 0.0259(7) 0.0060(5) 0.0111(6) 0.0029(5)
C2 0.0244(7) 0.0185(6) 0.0242(7) 0.0028(5) 0.0136(6) 0.0002(5)
C3 0.0259(7) 0.0208(6) 0.0247(7) -0.0005(5) 0.0143(6) -0.0018(5)
C4 0.0226(7) 0.0206(6) 0.0232(7) 0.0000(5) 0.0131(6) -0.0036(5)
C5 0.0205(7) 0.0280(7) 0.0251(7) -0.0010(6) 0.0108(6) -0.0063(6)
C6 0.0175(6) 0.0208(6) 0.0195(6) 0.0000(5) 0.0068(5) -0.0002(5)
C7 0.0169(7) 0.0350(8) 0.0278(7) 0.0037(6) 0.0060(6) 0.0031(6)
C8 0.0196(7) 0.0323(8) 0.0276(7) 0.0065(6) 0.0059(6) 0.0047(6)
C9 0.0197(7) 0.0203(6) 0.0220(6) -0.0001(5) 0.0084(5) -0.0031(5)
C10 0.0209(7) 0.0227(6) 0.0205(6) 0.0045(5) 0.0086(5) 0.0001(5)
C11 0.0222(7) 0.0209(6) 0.0199(6) -0.0015(5) 0.0092(5) -0.0044(5)
C12 0.0228(7) 0.0301(8) 0.0323(8) -0.0053(6) 0.0115(6) -0.0087(6)
C13 0.0271(8) 0.0274(7) 0.0342(8) -0.0072(6) 0.0144(7) -0.0112(6)
N7 0.0339(12) 0.0361(12) 0.0491(13) 0.000 0.0180(10) 0.000
C14 0.0286(12) 0.0378(13) 0.0346(12) 0.000 0.0190(10) 0.000
C15 0.066(2) 0.0322(13) 0.079(2) 0.000 0.0525(19) 0.000

loop_
_atom_type_symbol
_atom_type_description
_atom_type_scat_dispersion_real
_atom_type_scat_dispersion_imag
_atom_type_scat_source
C C 0.0033 0.0016 ' International Tables Vol C Tables 4.2.6.8 and 6.1.1.4'
H H 0.0000 0.0000 ' International Tables Vol C Tables 4.2.6.8 and 6.1.1.4'
F F 0.0171 0.0103 ' International Tables Vol C Tables 4.2.6.8 and 6.1.1.4'
N N 0.0061 0.0033 ' International Tables Vol C Tables 4.2.6.8 and 6.1.1.4'
P P 0.1023 0.0942 ' International Tables Vol C Tables 4.2.6.8 and 6.1.1.4'

loop_
_geom_angle_atom_site_label_1
_geom_angle_atom_site_label_2
_geom_angle_atom_site_label_3
_geom_angle
_geom_angle_site_symmetry_1
_geom_angle_site_symmetry_3
F2 P1 F1 178.45(6) . .
F2 P1 F3 90.49(7) . .
F1 P1 F3 90.11(6) . .
F2 P1 F6 90.96(7) . .
F1 P1 F6 90.47(6) . .
F3 P1 F6 90.44(7) . .
F2 P1 F4 88.82(6) . .
F1 P1 F4 89.75(6) . .
F3 P1 F4 90.52(7) . .
F6 P1 F4 179.01(7) . .
F2 P1 F5 89.65(7) . .
F1 P1 F5 89.74(6) . .
F3 P1 F5 179.46(8) . .
F6 P1 F5 90.07(7) . .
F4 P1 F5 88.96(7) . .
F11 P2 F12 90.37(7) . .
F11 P2 F7 90.43(7) . .
F12 P2 F7 91.06(7) . .
F11 P2 F9 178.91(7) . .
F12 P2 F9 90.59(7) . .
F7 P2 F9 90.06(6) . .
F11 P2 F8 90.50(6) . .
F12 P2 F8 89.79(6) . .
F7 P2 F8 178.73(7) . .
F9 P2 F8 89.00(5) . .
F11 P2 F10 89.66(6) . .
F12 P2 F10 179.51(7) . .
F7 P2 F10 89.43(6) . .
F9 P2 F10 89.38(6) . .
F8 P2 F10 89.71(6) . .
C2 N1 N2 104.24(13) . .
N1 N2 C4 113.03(12) . .
N1 N2 H2 123.5 . .
C4 N2 H2 123.5 . .
C6 N3 C7 108.63(12) . .
C6 N3 C5 126.33(12) . .
C7 N3 C5 125.03(12) . .
C6 N4 C8 108.65(12) . .
C6 N4 C9 124.60(12) . .
C8 N4 C9 126.70(12) . .
C11 N5 C12 108.56(13) . .
C11 N5 C10 125.23(12) . .
C12 N5 C10 126.18(13) . .
C11 N6 C13 108.65(13) . .
C11 N6 C1 126.42(13) . 2_655
C13 N6 C1 124.67(13) . 2_655
N6 C1 C2 111.31(12) 2_655 .
N6 C1 H1A 109.4 2_655 .
C2 C1 H1A 109.4 . .
N6 C1 H1B 109.4 2_655 .
C2 C1 H1B 109.4 . .
H1A C1 H1B 108.0 . .
N1 C2 C3 111.58(13) . .
N1 C2 C1 118.65(14) . .
C3 C2 C1 129.64(14) . .
C4 C3 C2 104.80(13) . .
C4 C3 H3 127.6 . .
C2 C3 H3 127.6 . .
N2 C4 C3 106.35(13) . .
N2 C4 C5 122.44(13) . .
C3 C4 C5 131.08(14) . .
N3 C5 C4 110.53(12) . .
N3 C5 H5A 109.5 . .
C4 C5 H5A 109.5 . .
N3 C5 H5B 109.5 . .
C4 C5 H5B 109.5 . .
H5A C5 H5B 108.1 . .
N4 C6 N3 108.56(12) . .
N4 C6 H6 125.7 . .
N3 C6 H6 125.7 . .
C8 C7 N3 107.09(13) . .
C8 C7 H7 126.5 . .
N3 C7 H7 126.5 . .
C7 C8 N4 107.06(14) . .
C7 C8 H8 126.5 . .
N4 C8 H8 126.5 . .
N4 C9 C10 112.34(11) . .
N4 C9 H9A 109.1 . .
C10 C9 H9A 109.1 . .
N4 C9 H9B 109.1 . .
C10 C9 H9B 109.1 . .
H9A C9 H9B 107.9 . .
N5 C10 C9 112.53(11) . .
N5 C10 H10A 109.1 . .
C9 C10 H10A 109.1 . .
N5 C10 H10B 109.1 . .
C9 C10 H10B 109.1 . .
H10A C10 H10B 107.8 . .
N5 C11 N6 108.49(13) . .
N5 C11 H11 125.8 . .
N6 C11 H11 125.8 . .
C13 C12 N5 107.03(14) . .
C13 C12 H12 126.5 . .
N5 C12 H12 126.5 . .
C12 C13 N6 107.27(14) . .
C12 C13 H13 126.4 . .
N6 C13 H13 126.4 . .
N7 C14 C15 180.0 . .
C14 C15 H15A 109.5 . .
C14 C15 H15B 109.5 . .
H15A C15 H15B 109.5 . .
C14 C15 H15C 109.5 . .
H15A C15 H15C 109.5 . .
H15B C15 H15C 109.5 . .

loop_
_geom_bond_atom_site_label_1
_geom_bond_atom_site_label_2
_geom_bond_distance
_geom_bond_site_symmetry_2
P1 F2 1.5929(11) .
P1 F1 1.5938(10) .
P1 F3 1.5938(12) .
P1 F6 1.5985(12) .
P1 F4 1.6054(11) .
P1 F5 1.6084(12) .
P2 F11 1.5865(11) .
P2 F12 1.5948(11) .
P2 F7 1.5995(11) .
P2 F9 1.5997(10) .
P2 F8 1.6091(10) .
P2 F10 1.6118(11) .
N1 C2 1.3379(19) .
N1 N2 1.3428(19) .
N2 C4 1.3541(19) .
N2 H2 0.8800 .
N3 C6 1.3312(18) .
N3 C7 1.3797(19) .
N3 C5 1.4806(19) .
N4 C6 1.3306(18) .
N4 C8 1.3801(19) .
N4 C9 1.4707(18) .
N5 C11 1.330(2) .
N5 C12 1.3777(19) .
N5 C10 1.4674(19) .
N6 C11 1.3316(18) .
N6 C13 1.372(2) .
N6 C1 1.480(2) 2_655
C1 N6 1.480(2) 2_655
C1 C2 1.487(2) .
C1 H1A 0.9900 .
C1 H1B 0.9900 .
C2 C3 1.404(2) .
C3 C4 1.375(2) .
C3 H3 0.9500 .
C4 C5 1.485(2) .
C5 H5A 0.9900 .
C5 H5B 0.9900 .
C6 H6 0.9500 .
C7 C8 1.351(2) .
C7 H7 0.9500 .
C8 H8 0.9500 .
C9 C10 1.520(2) .
C9 H9A 0.9900 .
C9 H9B 0.9900 .
C10 H10A 0.9900 .
C10 H10B 0.9900 .
C11 H11 0.9500 .
C12 C13 1.349(2) .
C12 H12 0.9500 .
C13 H13 0.9500 .
N7 C14 1.130(4) .
C14 C15 1.452(4) .
C15 H15A 0.9800 .
C15 H15B 0.9800 .
C15 H15C 0.9800 .

loop_
_geom_torsion_atom_site_label_1
_geom_torsion_atom_site_label_2
_geom_torsion_atom_site_label_3
_geom_torsion_atom_site_label_4
_geom_torsion
_geom_torsion_site_symmetry_1
C2 N1 N2 C4 0.38(17) .
N2 N1 C2 C3 -0.48(17) .
N2 N1 C2 C1 175.79(13) .
N6 C1 C2 N1 -79.06(17) 2_655
N6 C1 C2 C3 96.43(18) 2_655
N1 C2 C3 C4 0.41(17) .
C1 C2 C3 C4 -175.33(14) .
N1 N2 C4 C3 -0.13(17) .
N1 N2 C4 C5 -176.38(13) .
C2 C3 C4 N2 -0.16(16) .
C2 C3 C4 C5 175.64(14) .
C6 N3 C5 C4 22.8(2) .
C7 N3 C5 C4 -158.42(14) .
N2 C4 C5 N3 85.99(17) .
C3 C4 C5 N3 -89.23(19) .
C8 N4 C6 N3 0.01(16) .
C9 N4 C6 N3 177.71(12) .
C7 N3 C6 N4 0.22(16) .
C5 N3 C6 N4 179.14(13) .
C6 N3 C7 C8 -0.37(18) .
C5 N3 C7 C8 -179.31(14) .
N3 C7 C8 N4 0.37(18) .
C6 N4 C8 C7 -0.24(18) .
C9 N4 C8 C7 -177.87(14) .
C6 N4 C9 C10 118.68(15) .
C8 N4 C9 C10 -64.05(18) .
C11 N5 C10 C9 -96.79(16) .
C12 N5 C10 C9 81.16(18) .
N4 C9 C10 N5 -69.62(15) .
C12 N5 C11 N6 -0.72(16) .
C10 N5 C11 N6 177.54(12) .
C13 N6 C11 N5 0.73(17) .
C1 N6 C11 N5 174.99(13) 2_655
C11 N5 C12 C13 0.43(18) .
C10 N5 C12 C13 -177.80(14) .
N5 C12 C13 N6 0.02(19) .
C11 N6 C13 C12 -0.46(18) .
C1 N6 C13 C12 -174.84(14) 2_655
